data_4314423
loop_
_publ_author_name
'Patrina Paraskevopoulou'
'Lin Ai'
'Qiuwen Wang'
'Devender Pinnapareddy'
'Rama Acharyya'
'Rupam Dinda'
'Purak Das'
'Remle \,Celenligil-\,Cetin'
'Georgios Floros'
'Yiannis Sanakis'
'Amitava Choudhury'
'Nigam P. Rath'
'Pericles Stavropoulos'

_publ_section_title
;
 Synthesis and Characterization of a Series of Structurally and
 Electronically Diverse Fe(II) Complexes Featuring a Family of
 Triphenylamido-Amine Ligands
;
_journal_name_full 'Inorganic Chemistry'
_journal_page_first 108
_journal_page_last 122
_journal_paper_doi 10.1021/ic9015838
_journal_volume 49
_journal_year 2010
_chemical_formula_sum 'C41 H57 Fe K N6 O5'
_chemical_formula_weight 808.88
_chemical_name_systematic
; 
 ? 
;
_space_group_IT_number 2
_symmetry_cell_setting triclinic
_symmetry_space_group_name_Hall '-P 1'
_symmetry_space_group_name_H-M 'P -1'
_atom_sites_solution_hydrogens geom
_atom_sites_solution_primary direct
_atom_sites_solution_secondary difmap
_audit_creation_method SHELXL-97
_cell_angle_alpha 101.488(6)
_cell_angle_beta 91.197(6)
_cell_angle_gamma 95.524(6)
_cell_formula_units_Z 2
_cell_length_a 11.054(4)
_cell_length_b 11.624(4)
_cell_length_c 17.167(6)
_cell_measurement_reflns_used 5393
_cell_measurement_temperature 293(2)
_cell_measurement_theta_max 0.00
_cell_measurement_theta_min 0.00
_cell_volume 2149.8(13)
_computing_cell_refinement 'Bruker SMART'
_computing_data_collection 'Bruker SMART'
_computing_data_reduction 'Bruker SAINT'
_computing_molecular_graphics 'Bruker SHELXTL'
_computing_publication_material 'Bruker SHELXTL'
_computing_structure_refinement 'SHELXL-97 (Sheldrick, 1997)'
_computing_structure_solution 'SHELXS-97 (Sheldrick, 1990)'
_diffrn_ambient_temperature 293(2)
_diffrn_measured_fraction_theta_full 0.983
_diffrn_measured_fraction_theta_max 0.983
_diffrn_measurement_device_type 'CCD area detector'
_diffrn_measurement_method 'phi and omega scans'
_diffrn_radiation_monochromator graphite
_diffrn_radiation_source 'fine-focus sealed tube'
_diffrn_radiation_type MoK\a
_diffrn_radiation_wavelength 0.71073
_diffrn_reflns_av_R_equivalents 0.0456
_diffrn_reflns_av_sigmaI/netI 0.0702
_diffrn_reflns_limit_h_max 14
_diffrn_reflns_limit_h_min -14
_diffrn_reflns_limit_k_max 15
_diffrn_reflns_limit_k_min -15
_diffrn_reflns_limit_l_max 22
_diffrn_reflns_limit_l_min -22
_diffrn_reflns_number 21504
_diffrn_reflns_theta_full 28.40
_diffrn_reflns_theta_max 28.40
_diffrn_reflns_theta_min 2.25
_exptl_absorpt_coefficient_mu 0.496
_exptl_absorpt_correction_T_max 1.00
_exptl_absorpt_correction_T_min 0.6333
_exptl_absorpt_correction_type multi-scan
_exptl_crystal_colour pale
_exptl_crystal_density_diffrn 1.250
_exptl_crystal_density_meas 0
_exptl_crystal_density_method 'not measured'
_exptl_crystal_description prism
_exptl_crystal_F_000 860
_exptl_crystal_size_max 0.30
_exptl_crystal_size_mid 0.20
_exptl_crystal_size_min 0.20
_refine_diff_density_max 0.973
_refine_diff_density_min -0.536
_refine_diff_density_rms 0.095
_refine_ls_extinction_method none
_refine_ls_goodness_of_fit_ref 1.036
_refine_ls_hydrogen_treatment mixed
_refine_ls_matrix_type full
_refine_ls_number_parameters 502
_refine_ls_number_reflns 10607
_refine_ls_number_restraints 0
_refine_ls_restrained_S_all 1.036
_refine_ls_R_factor_all 0.1062
_refine_ls_R_factor_gt 0.0828
_refine_ls_shift/su_max 0.288
_refine_ls_shift/su_mean 0.025
_refine_ls_structure_factor_coef Fsqd
_refine_ls_weighting_details 'calc w=1/[\s^2^(Fo^2^)+(0.1101P)^2^+2.2529P] where P=(Fo^2^+2Fc^2^)/3'
_refine_ls_weighting_scheme calc
_refine_ls_wR_factor_gt 0.2131
_refine_ls_wR_factor_ref 0.2304
_reflns_number_gt 7931
_reflns_number_total 10607
_reflns_threshold_expression >2sigma(I)
_cod_data_source_file ic9015838_si_002_03.cif
_cod_data_source_block L4Fe(II)
_cod_depositor_comments
;
The following automatic conversions were performed:

'_symmetry_cell_setting' value 'Triclinic' changed to 'triclinic'
according to the built-in table from CIF Core dictionary named
'cif_core.dic' version 2.4.1 from 2010-06-29.

Automatic conversion script
Id: cif_fix_values 1646 2011-03-28 12:23:43Z adriana 
;
_cod_original_cell_volume 2149.7(13)
_cod_database_code 4314423

loop_
_symmetry_equiv_pos_as_xyz
'x, y, z'
'-x, -y, -z'

loop_
_atom_site_label
_atom_site_type_symbol
_atom_site_fract_x
_atom_site_fract_y
_atom_site_fract_z
_atom_site_U_iso_or_equiv
_atom_site_adp_type
_atom_site_occupancy
_atom_site_symmetry_multiplicity
_atom_site_calc_flag
_atom_site_refinement_flags
_atom_site_disorder_assembly
_atom_site_disorder_group
Fe1 Fe 0.91732(4) 0.80629(4) 0.20642(3) 0.03256(15) Uani 1 1 d . . .
K1 K 0.38659(8) 0.57171(10) 0.30569(7) 0.0606(3) Uani 1 1 d . . .
O1 O 0.8952(2) 0.9391(2) 0.15827(14) 0.0412(6) Uani 1 1 d . . .
O2 O 0.5927(3) 0.6056(3) 0.24896(19) 0.0582(8) Uani 1 1 d . . .
O3 O 1.2687(2) 0.7321(3) 0.26981(17) 0.0546(7) Uani 1 1 d . . .
O4 O 0.3649(4) 0.5036(4) 0.4387(2) 0.0880(12) Uani 1 1 d . . .
O5 O 0.2678(4) 0.4175(4) 0.1978(3) 0.1016(15) Uani 1 1 d . . .
N1 N 0.9319(2) 0.8879(2) 0.33411(15) 0.0333(6) Uani 1 1 d . . .
N2 N 0.8714(3) 1.0909(3) 0.26471(18) 0.0438(7) Uani 1 1 d . . .
N3 N 0.7509(2) 0.7452(3) 0.24137(16) 0.0350(6) Uani 1 1 d . . .
N4 N 0.3042(5) 0.5686(5) 0.5616(3) 0.0882(15) Uani 1 1 d . . .
N5 N 0.1598(6) 0.2730(6) 0.1168(3) 0.114(2) Uani 1 1 d . . .
N6 N 1.0669(3) 0.7334(3) 0.23902(16) 0.0362(6) Uani 1 1 d . . .
C1 C 1.0160(3) 0.9931(3) 0.33809(18) 0.0365(7) Uani 1 1 d . . .
C2 C 0.9853(3) 1.0842(3) 0.3011(2) 0.0413(8) Uani 1 1 d . . .
C3 C 1.0718(4) 1.1813(4) 0.3050(2) 0.0523(10) Uani 1 1 d . . .
H3 H 1.0517 1.2444 0.2833 0.063 Uiso 1 1 calc R . .
C4 C 1.1868(4) 1.1866(4) 0.3403(3) 0.0596(12) Uani 1 1 d . . .
H4 H 1.2430 1.2519 0.3413 0.072 Uiso 1 1 calc R . .
C5 C 1.2170(4) 1.0947(4) 0.3738(2) 0.0520(10) Uani 1 1 d . . .
H5 H 1.2944 1.0969 0.3967 0.062 Uiso 1 1 calc R . .
C6 C 1.1320(4) 0.9986(3) 0.3734(2) 0.0432(8) Uani 1 1 d . . .
H6 H 1.1525 0.9373 0.3969 0.052 Uiso 1 1 calc R . .
C7 C 0.8355(3) 1.0234(3) 0.1986(2) 0.0394(7) Uani 1 1 d . . .
C8 C 0.7173(4) 1.0451(4) 0.1582(2) 0.0482(9) Uani 1 1 d . . .
C9 C 0.6440(4) 0.9279(5) 0.1203(3) 0.0658(13) Uani 1 1 d . . .
H9A H 0.6211 0.8851 0.1610 0.099 Uiso 1 1 calc R . .
H9B H 0.6927 0.8820 0.0828 0.099 Uiso 1 1 calc R . .
H9C H 0.5721 0.9433 0.0933 0.099 Uiso 1 1 calc R . .
C10 C 0.7530(4) 1.1119(4) 0.0926(3) 0.0604(11) Uani 1 1 d . . .
H10A H 0.8069 1.0684 0.0578 0.091 Uiso 1 1 calc R . .
H10B H 0.7932 1.1882 0.1161 0.091 Uiso 1 1 calc R . .
H10C H 0.6813 1.1210 0.0628 0.091 Uiso 1 1 calc R . .
C11 C 0.6407(5) 1.1179(6) 0.2170(3) 0.0750(15) Uani 1 1 d . . .
H11A H 0.5688 1.1331 0.1899 0.113 Uiso 1 1 calc R . .
H11B H 0.6867 1.1915 0.2404 0.113 Uiso 1 1 calc R . .
H11C H 0.6179 1.0755 0.2579 0.113 Uiso 1 1 calc R . .
C12 C 0.8068(3) 0.9039(3) 0.35398(19) 0.0357(7) Uani 1 1 d . . .
C13 C 0.7160(3) 0.8255(3) 0.30755(19) 0.0360(7) Uani 1 1 d . . .
C14 C 0.5939(3) 0.8434(4) 0.3260(2) 0.0450(8) Uani 1 1 d . . .
H14 H 0.5307 0.7957 0.2954 0.054 Uiso 1 1 calc R . .
C15 C 0.5678(4) 0.9307(4) 0.3887(3) 0.0542(10) Uani 1 1 d . . .
H15 H 0.4869 0.9399 0.4000 0.065 Uiso 1 1 calc R . .
C16 C 0.6584(4) 1.0046(4) 0.4351(2) 0.0558(11) Uani 1 1 d . . .
H16 H 0.6392 1.0624 0.4775 0.067 Uiso 1 1 calc R . .
C17 C 0.7789(4) 0.9911(4) 0.4171(2) 0.0466(9) Uani 1 1 d . . .
H17 H 0.8412 1.0405 0.4475 0.056 Uiso 1 1 calc R . .
C18 C 0.6804(3) 0.6438(3) 0.2145(2) 0.0412(8) Uani 1 1 d . . .
C19 C 0.7107(3) 0.5659(3) 0.1352(2) 0.0455(8) Uani 1 1 d . . .
C20 C 0.8240(5) 0.6108(5) 0.0950(3) 0.0833(18) Uani 1 1 d . . .
H20A H 0.8939 0.6194 0.1306 0.125 Uiso 1 1 calc R . .
H20B H 0.8124 0.6858 0.0822 0.125 Uiso 1 1 calc R . .
H20C H 0.8365 0.5552 0.0471 0.125 Uiso 1 1 calc R . .
C21 C 0.7314(8) 0.4453(6) 0.1484(4) 0.106(2) Uani 1 1 d . . .
H21A H 0.6615 0.4128 0.1720 0.158 Uiso 1 1 calc R . .
H21B H 0.8017 0.4510 0.1832 0.158 Uiso 1 1 calc R . .
H21C H 0.7442 0.3949 0.0983 0.158 Uiso 1 1 calc R . .
C22 C 0.6024(6) 0.5565(8) 0.0783(4) 0.125(3) Uani 1 1 d . . .
H22A H 0.6206 0.5133 0.0269 0.187 Uiso 1 1 calc R . .
H22B H 0.5843 0.6342 0.0740 0.187 Uiso 1 1 calc R . .
H22C H 0.5333 0.5160 0.0979 0.187 Uiso 1 1 calc R . .
C23 C 0.9759(3) 0.7907(3) 0.36575(19) 0.0355(7) Uani 1 1 d . . .
C24 C 1.0412(3) 0.7123(3) 0.31620(19) 0.0361(7) Uani 1 1 d . . .
C25 C 1.0754(3) 0.6130(4) 0.3435(2) 0.0440(8) Uani 1 1 d . . .
H25 H 1.1159 0.5573 0.3103 0.053 Uiso 1 1 calc R . .
C26 C 1.0487(4) 0.5981(4) 0.4198(3) 0.0534(10) Uani 1 1 d . . .
H26 H 1.0707 0.5320 0.4373 0.064 Uiso 1 1 calc R . .
C27 C 0.9896(4) 0.6808(4) 0.4697(2) 0.0558(11) Uani 1 1 d . . .
H27 H 0.9758 0.6725 0.5217 0.067 Uiso 1 1 calc R . .
C28 C 0.9508(3) 0.7766(4) 0.4427(2) 0.0435(8) Uani 1 1 d . . .
H28 H 0.9083 0.8308 0.4756 0.052 Uiso 1 1 calc R . .
C29 C 1.1859(3) 0.7420(3) 0.2228(2) 0.0390(7) Uani 1 1 d . . .
C30 C 1.2220(3) 0.7745(4) 0.1431(2) 0.0439(8) Uani 1 1 d . . .
C31 C 1.1223(4) 0.7448(6) 0.0785(2) 0.0707(15) Uani 1 1 d . . .
H31A H 1.1555 0.7544 0.0287 0.106 Uiso 1 1 calc R . .
H31B H 1.0599 0.7966 0.0915 0.106 Uiso 1 1 calc R . .
H31C H 1.0883 0.6646 0.0743 0.106 Uiso 1 1 calc R . .
C32 C 1.3297(4) 0.7074(5) 0.1132(3) 0.0648(12) Uani 1 1 d . . .
H32A H 1.3057 0.6241 0.1041 0.097 Uiso 1 1 calc R . .
H32B H 1.3956 0.7275 0.1524 0.097 Uiso 1 1 calc R . .
H32C H 1.3555 0.7286 0.0644 0.097 Uiso 1 1 calc R . .
C33 C 1.2615(6) 0.9073(5) 0.1603(3) 0.0796(16) Uani 1 1 d . . .
H33A H 1.2962 0.9291 0.1138 0.119 Uiso 1 1 calc R . .
H33B H 1.3209 0.9265 0.2037 0.119 Uiso 1 1 calc R . .
H33C H 1.1921 0.9497 0.1741 0.119 Uiso 1 1 calc R . .
C34 C 0.3464(5) 0.3671(5) 0.5239(4) 0.0777(16) Uani 1 1 d . . .
H34A H 0.2658 0.3276 0.5228 0.117 Uiso 1 1 calc R . .
H34B H 0.3845 0.3744 0.5756 0.117 Uiso 1 1 calc R . .
H34C H 0.3933 0.3220 0.4847 0.117 Uiso 1 1 calc R . .
C35 C 0.3397(4) 0.4855(5) 0.5062(3) 0.0681(13) Uani 1 1 d . . .
C36 C 0.3105(8) 0.6909(6) 0.5463(5) 0.119(3) Uani 1 1 d . . .
H36A H 0.3760 0.7390 0.5783 0.179 Uiso 1 1 calc R . .
H36B H 0.2352 0.7232 0.5598 0.179 Uiso 1 1 calc R . .
H36C H 0.3244 0.6890 0.4911 0.179 Uiso 1 1 calc R . .
C37 C 0.2715(9) 0.5522(9) 0.6405(4) 0.132(3) Uani 1 1 d . . .
H37A H 0.2484 0.4701 0.6390 0.199 Uiso 1 1 calc R . .
H37B H 0.2046 0.5966 0.6576 0.199 Uiso 1 1 calc R . .
H37C H 0.3399 0.5792 0.6771 0.199 Uiso 1 1 calc R . .
C38 C 0.3474(6) 0.2275(8) 0.1404(6) 0.128(3) Uani 1 1 d . . .
H38A H 0.3320 0.1695 0.1727 0.192 Uiso 1 1 calc R . .
H38B H 0.4263 0.2695 0.1547 0.192 Uiso 1 1 calc R . .
H38C H 0.3448 0.1889 0.0854 0.192 Uiso 1 1 calc R . .
C39 C 0.2418(10) 0.3219(8) 0.1549(5) 0.138(4) Uani 1 1 d . . .
C40 C 0.1152(6) 0.1578(5) 0.0724(4) 0.0803(16) Uani 1 1 d . . .
H40A H 0.1797 0.1074 0.0676 0.120 Uiso 1 1 calc R . .
H40B H 0.0865 0.1640 0.0204 0.120 Uiso 1 1 calc R . .
H40C H 0.0496 0.1250 0.0997 0.120 Uiso 1 1 calc R . .
C41 C 0.0546(5) 0.3682(6) 0.1299(4) 0.0846(17) Uani 1 1 d . . .
H41A H -0.0052 0.3444 0.1649 0.127 Uiso 1 1 calc R . .
H41B H 0.0159 0.3692 0.0794 0.127 Uiso 1 1 calc R . .
H41C H 0.0925 0.4457 0.1528 0.127 Uiso 1 1 calc R . .

loop_
_atom_site_aniso_label
_atom_site_aniso_U_11
_atom_site_aniso_U_22
_atom_site_aniso_U_33
_atom_site_aniso_U_23
_atom_site_aniso_U_13
_atom_site_aniso_U_12
Fe1 0.0324(2) 0.0384(3) 0.0275(2) 0.00770(18) 0.00572(16) 0.00310(18)
K1 0.0402(4) 0.0744(7) 0.0753(6) 0.0370(5) 0.0053(4) -0.0005(4)
O1 0.0466(14) 0.0457(14) 0.0334(12) 0.0122(10) 0.0045(10) 0.0062(11)
O2 0.0461(15) 0.0491(17) 0.076(2) 0.0073(14) 0.0211(14) -0.0062(13)
O3 0.0387(14) 0.082(2) 0.0488(15) 0.0257(15) 0.0022(11) 0.0057(14)
O4 0.082(3) 0.108(3) 0.082(3) 0.045(2) 0.002(2) -0.005(2)
O5 0.080(3) 0.072(3) 0.140(4) 0.004(3) -0.031(3) -0.010(2)
N1 0.0358(14) 0.0359(14) 0.0286(12) 0.0077(11) 0.0057(10) 0.0027(11)
N2 0.0526(18) 0.0419(17) 0.0384(15) 0.0125(13) 0.0065(13) 0.0024(14)
N3 0.0321(13) 0.0386(15) 0.0350(13) 0.0082(11) 0.0069(11) 0.0042(11)
N4 0.081(3) 0.101(4) 0.081(3) 0.023(3) -0.016(3) -0.002(3)
N5 0.150(6) 0.113(5) 0.064(3) 0.023(3) -0.011(3) -0.067(4)
N6 0.0371(14) 0.0405(15) 0.0320(13) 0.0097(11) 0.0054(11) 0.0036(12)
C1 0.0434(18) 0.0389(18) 0.0253(14) 0.0045(12) 0.0040(12) -0.0014(14)
C2 0.051(2) 0.0402(19) 0.0314(16) 0.0073(14) 0.0024(14) -0.0019(16)
C3 0.067(3) 0.045(2) 0.043(2) 0.0124(17) 0.0001(18) -0.0040(19)
C4 0.066(3) 0.057(3) 0.050(2) 0.0095(19) 0.0017(19) -0.024(2)
C5 0.047(2) 0.059(3) 0.045(2) 0.0078(18) -0.0035(16) -0.0106(19)
C6 0.051(2) 0.045(2) 0.0318(16) 0.0052(14) 0.0022(14) 0.0000(16)
C7 0.0421(18) 0.0407(19) 0.0388(17) 0.0171(14) 0.0056(14) 0.0017(15)
C8 0.047(2) 0.058(2) 0.0440(19) 0.0197(18) 0.0042(16) 0.0081(18)
C9 0.052(2) 0.073(3) 0.073(3) 0.027(3) -0.011(2) -0.010(2)
C10 0.063(3) 0.069(3) 0.057(2) 0.032(2) -0.006(2) 0.003(2)
C11 0.064(3) 0.098(4) 0.071(3) 0.021(3) 0.010(2) 0.036(3)
C12 0.0407(17) 0.0373(17) 0.0321(15) 0.0114(13) 0.0085(13) 0.0079(14)
C13 0.0379(17) 0.0396(18) 0.0348(16) 0.0146(13) 0.0107(13) 0.0085(14)
C14 0.0408(18) 0.045(2) 0.053(2) 0.0171(17) 0.0168(16) 0.0053(16)
C15 0.049(2) 0.063(3) 0.059(2) 0.023(2) 0.0282(19) 0.019(2)
C16 0.074(3) 0.053(2) 0.044(2) 0.0088(18) 0.026(2) 0.020(2)
C17 0.060(2) 0.047(2) 0.0330(17) 0.0069(15) 0.0126(16) 0.0064(18)
C18 0.0348(17) 0.0407(19) 0.0481(19) 0.0090(15) 0.0034(14) 0.0030(14)
C19 0.0371(18) 0.043(2) 0.051(2) -0.0014(16) 0.0007(15) -0.0004(15)
C20 0.088(4) 0.084(4) 0.062(3) -0.017(3) 0.026(3) -0.012(3)
C21 0.141(6) 0.076(4) 0.104(5) 0.009(4) 0.048(5) 0.038(4)
C22 0.067(4) 0.188(8) 0.086(4) -0.062(5) -0.025(3) 0.039(4)
C23 0.0365(16) 0.0405(18) 0.0300(15) 0.0105(13) 0.0029(12) -0.0019(14)
C24 0.0343(16) 0.0410(18) 0.0339(15) 0.0109(13) 0.0053(13) 0.0004(14)
C25 0.0408(18) 0.047(2) 0.047(2) 0.0152(16) 0.0055(15) 0.0069(16)
C26 0.058(2) 0.056(2) 0.055(2) 0.031(2) 0.0074(19) 0.007(2)
C27 0.065(3) 0.069(3) 0.0399(19) 0.0291(19) 0.0084(18) 0.003(2)
C28 0.048(2) 0.053(2) 0.0320(16) 0.0133(15) 0.0066(14) 0.0033(17)
C29 0.0386(17) 0.0433(19) 0.0375(17) 0.0118(14) 0.0072(14) 0.0078(15)
C30 0.0414(18) 0.054(2) 0.0386(18) 0.0128(16) 0.0149(14) 0.0080(16)
C31 0.055(2) 0.127(5) 0.037(2) 0.031(2) 0.0114(18) 0.012(3)
C32 0.061(3) 0.082(3) 0.056(2) 0.016(2) 0.024(2) 0.024(2)
C33 0.115(5) 0.057(3) 0.070(3) 0.021(2) 0.038(3) 0.003(3)
C34 0.069(3) 0.075(4) 0.085(4) 0.024(3) -0.015(3) -0.023(3)
C35 0.052(3) 0.081(4) 0.071(3) 0.025(3) -0.013(2) -0.013(2)
C36 0.126(6) 0.078(5) 0.149(7) 0.018(5) -0.037(5) 0.007(4)
C37 0.159(8) 0.156(8) 0.072(4) 0.011(5) -0.005(5) -0.011(6)
C38 0.073(4) 0.115(6) 0.209(10) 0.048(6) 0.016(5) 0.045(4)
C39 0.195(10) 0.105(6) 0.094(5) 0.016(4) 0.020(6) -0.073(7)
C40 0.084(4) 0.071(4) 0.079(4) 0.004(3) -0.011(3) -0.002(3)
C41 0.070(3) 0.104(5) 0.084(4) 0.020(3) -0.007(3) 0.031(3)

loop_
_atom_type_symbol
_atom_type_description
_atom_type_scat_dispersion_real
_atom_type_scat_dispersion_imag
_atom_type_scat_source
C C 0.0033 0.0016 'International Tables Vol C Tables 4.2.6.8 and 6.1.1.4'
H H 0.0000 0.0000 'International Tables Vol C Tables 4.2.6.8 and 6.1.1.4'
N N 0.0061 0.0033 'International Tables Vol C Tables 4.2.6.8 and 6.1.1.4'
O O 0.0106 0.0060 'International Tables Vol C Tables 4.2.6.8 and 6.1.1.4'
K K 0.2009 0.2494 'International Tables Vol C Tables 4.2.6.8 and 6.1.1.4'
Fe Fe 0.3463 0.8444 'International Tables Vol C Tables 4.2.6.8 and 6.1.1.4'

loop_
_geom_angle_atom_site_label_1
_geom_angle_atom_site_label_2
_geom_angle_atom_site_label_3
_geom_angle
_geom_angle_site_symmetry_1
_geom_angle_site_symmetry_3
_geom_angle_publ_flag
O1 Fe1 N6 133.76(11) . . ?
O1 Fe1 N3 107.93(11) . . ?
N6 Fe1 N3 117.82(12) . . ?
O1 Fe1 N1 102.16(11) . . ?
N6 Fe1 N1 80.57(11) . . ?
N3 Fe1 N1 79.77(11) . . ?
O2 K1 O3 104.27(10) . 1_455 ?
O2 K1 O5 104.34(14) . . ?
O3 K1 O5 90.68(13) 1_455 . ?
O2 K1 O4 121.06(13) . . ?
O3 K1 O4 122.59(13) 1_455 . ?
O5 K1 O4 108.36(16) . . ?
C7 O1 Fe1 117.3(2) . . ?
C18 O2 K1 164.3(3) . . ?
C29 O3 K1 138.9(3) . 1_655 ?
C35 O4 K1 168.6(4) . . ?
C39 O5 K1 157.1(7) . . ?
C12 N1 C1 117.7(3) . . ?
C12 N1 C23 111.8(2) . . ?
C1 N1 C23 117.3(3) . . ?
C12 N1 Fe1 103.40(19) . . ?
C1 N1 Fe1 103.84(18) . . ?
C23 N1 Fe1 99.59(19) . . ?
C7 N2 C2 121.6(3) . . ?
C18 N3 C13 119.5(3) . . ?
C18 N3 Fe1 130.8(2) . . ?
C13 N3 Fe1 109.5(2) . . ?
C35 N4 C37 124.1(7) . . ?
C35 N4 C36 118.2(6) . . ?
C37 N4 C36 117.4(7) . . ?
C39 N5 C40 141.4(10) . . ?
C39 N5 C41 104.2(8) . . ?
C40 N5 C41 113.7(6) . . ?
C29 N6 C24 115.0(3) . . ?
C29 N6 Fe1 135.3(2) . . ?
C24 N6 Fe1 104.0(2) . . ?
C6 C1 C2 120.0(3) . . ?
C6 C1 N1 119.3(3) . . ?
C2 C1 N1 120.5(3) . . ?
C3 C2 C1 117.6(3) . . ?
C3 C2 N2 116.4(3) . . ?
C1 C2 N2 125.9(3) . . ?
C4 C3 C2 122.2(4) . . ?
C4 C3 H3 118.9 . . ?
C2 C3 H3 118.9 . . ?
C5 C4 C3 119.4(4) . . ?
C5 C4 H4 120.3 . . ?
C3 C4 H4 120.3 . . ?
C4 C5 C6 120.0(4) . . ?
C4 C5 H5 120.0 . . ?
C6 C5 H5 120.0 . . ?
C5 C6 C1 120.7(4) . . ?
C5 C6 H6 119.6 . . ?
C1 C6 H6 119.6 . . ?
N2 C7 O1 125.7(3) . . ?
N2 C7 C8 118.5(4) . . ?
O1 C7 C8 115.7(3) . . ?
C11 C8 C10 109.6(4) . . ?
C11 C8 C9 109.6(4) . . ?
C10 C8 C9 108.7(4) . . ?
C11 C8 C7 111.0(3) . . ?
C10 C8 C7 107.1(3) . . ?
C9 C8 C7 110.7(4) . . ?
C8 C9 H9A 109.5 . . ?
C8 C9 H9B 109.5 . . ?
H9A C9 H9B 109.5 . . ?
C8 C9 H9C 109.5 . . ?
H9A C9 H9C 109.5 . . ?
H9B C9 H9C 109.5 . . ?
C8 C10 H10A 109.5 . . ?
C8 C10 H10B 109.5 . . ?
H10A C10 H10B 109.5 . . ?
C8 C10 H10C 109.5 . . ?
H10A C10 H10C 109.5 . . ?
H10B C10 H10C 109.5 . . ?
C8 C11 H11A 109.5 . . ?
C8 C11 H11B 109.5 . . ?
H11A C11 H11B 109.5 . . ?
C8 C11 H11C 109.5 . . ?
H11A C11 H11C 109.5 . . ?
H11B C11 H11C 109.5 . . ?
C17 C12 C13 121.9(3) . . ?
C17 C12 N1 121.3(3) . . ?
C13 C12 N1 116.7(3) . . ?
C12 C13 N3 118.5(3) . . ?
C12 C13 C14 116.5(3) . . ?
N3 C13 C14 124.6(3) . . ?
C15 C14 C13 120.8(4) . . ?
C15 C14 H14 119.6 . . ?
C13 C14 H14 119.6 . . ?
C16 C15 C14 121.8(4) . . ?
C16 C15 H15 119.1 . . ?
C14 C15 H15 119.1 . . ?
C15 C16 C17 118.7(4) . . ?
C15 C16 H16 120.7 . . ?
C17 C16 H16 120.7 . . ?
C12 C17 C16 120.3(4) . . ?
C12 C17 H17 119.9 . . ?
C16 C17 H17 119.9 . . ?
O2 C18 N3 125.4(4) . . ?
O2 C18 C19 116.3(3) . . ?
N3 C18 C19 118.3(3) . . ?
C21 C19 C22 109.5(5) . . ?
C21 C19 C20 106.7(5) . . ?
C22 C19 C20 107.9(5) . . ?
C21 C19 C18 109.4(4) . . ?
C22 C19 C18 107.3(4) . . ?
C20 C19 C18 115.9(3) . . ?
C19 C20 H20A 109.5 . . ?
C19 C20 H20B 109.5 . . ?
H20A C20 H20B 109.5 . . ?
C19 C20 H20C 109.5 . . ?
H20A C20 H20C 109.5 . . ?
H20B C20 H20C 109.5 . . ?
C19 C21 H21A 109.5 . . ?
C19 C21 H21B 109.5 . . ?
H21A C21 H21B 109.5 . . ?
C19 C21 H21C 109.5 . . ?
H21A C21 H21C 109.5 . . ?
H21B C21 H21C 109.5 . . ?
C19 C22 H22A 109.5 . . ?
C19 C22 H22B 109.5 . . ?
H22A C22 H22B 109.5 . . ?
C19 C22 H22C 109.5 . . ?
H22A C22 H22C 109.5 . . ?
H22B C22 H22C 109.5 . . ?
C24 C23 C28 121.2(3) . . ?
C24 C23 N1 117.9(3) . . ?
C28 C23 N1 121.0(3) . . ?
C23 C24 C25 118.4(3) . . ?
C23 C24 N6 118.5(3) . . ?
C25 C24 N6 123.1(3) . . ?
C26 C25 C24 120.2(4) . . ?
C26 C25 H25 119.9 . . ?
C24 C25 H25 119.9 . . ?
C27 C26 C25 120.3(4) . . ?
C27 C26 H26 119.8 . . ?
C25 C26 H26 119.8 . . ?
C26 C27 C28 120.1(3) . . ?
C26 C27 H27 119.9 . . ?
C28 C27 H27 119.9 . . ?
C27 C28 C23 119.5(4) . . ?
C27 C28 H28 120.2 . . ?
C23 C28 H28 120.2 . . ?
O3 C29 N6 124.1(3) . . ?
O3 C29 C30 117.7(3) . . ?
N6 C29 C30 118.2(3) . . ?
C31 C30 C32 107.9(4) . . ?
C31 C30 C33 109.8(4) . . ?
C32 C30 C33 109.5(4) . . ?
C31 C30 C29 114.5(3) . . ?
C32 C30 C29 108.1(3) . . ?
C33 C30 C29 106.9(3) . . ?
C30 C31 H31A 109.5 . . ?
C30 C31 H31B 109.5 . . ?
H31A C31 H31B 109.5 . . ?
C30 C31 H31C 109.5 . . ?
H31A C31 H31C 109.5 . . ?
H31B C31 H31C 109.5 . . ?
C30 C32 H32A 109.5 . . ?
C30 C32 H32B 109.5 . . ?
H32A C32 H32B 109.5 . . ?
C30 C32 H32C 109.5 . . ?
H32A C32 H32C 109.5 . . ?
H32B C32 H32C 109.5 . . ?
C30 C33 H33A 109.5 . . ?
C30 C33 H33B 109.5 . . ?
H33A C33 H33B 109.5 . . ?
C30 C33 H33C 109.5 . . ?
H33A C33 H33C 109.5 . . ?
H33B C33 H33C 109.5 . . ?
C35 C34 H34A 109.5 . . ?
C35 C34 H34B 109.5 . . ?
H34A C34 H34B 109.5 . . ?
C35 C34 H34C 109.5 . . ?
H34A C34 H34C 109.5 . . ?
H34B C34 H34C 109.5 . . ?
O4 C35 N4 121.6(6) . . ?
O4 C35 C34 119.7(6) . . ?
N4 C35 C34 118.7(5) . . ?
N4 C36 H36A 109.5 . . ?
N4 C36 H36B 109.4 . . ?
H36A C36 H36B 109.5 . . ?
N4 C36 H36C 109.5 . . ?
H36A C36 H36C 109.5 . . ?
H36B C36 H36C 109.5 . . ?
N4 C37 H37A 109.5 . . ?
N4 C37 H37B 109.5 . . ?
H37A C37 H37B 109.5 . . ?
N4 C37 H37C 109.5 . . ?
H37A C37 H37C 109.5 . . ?
H37B C37 H37C 109.5 . . ?
C39 C38 H38A 109.5 . . ?
C39 C38 H38B 109.5 . . ?
H38A C38 H38B 109.5 . . ?
C39 C38 H38C 109.5 . . ?
H38A C38 H38C 109.5 . . ?
H38B C38 H38C 109.5 . . ?
N5 C39 O5 137.4(13) . . ?
N5 C39 C38 104.1(8) . . ?
O5 C39 C38 118.5(9) . . ?
N5 C40 H40A 109.5 . . ?
N5 C40 H40B 109.5 . . ?
H40A C40 H40B 109.5 . . ?
N5 C40 H40C 109.5 . . ?
H40A C40 H40C 109.5 . . ?
H40B C40 H40C 109.5 . . ?
N5 C41 H41A 109.5 . . ?
N5 C41 H41B 109.5 . . ?
H41A C41 H41B 109.5 . . ?
N5 C41 H41C 109.5 . . ?
H41A C41 H41C 109.5 . . ?
H41B C41 H41C 109.5 . . ?

loop_
_geom_bond_atom_site_label_1
_geom_bond_atom_site_label_2
_geom_bond_distance
_geom_bond_site_symmetry_2
_geom_bond_publ_flag
Fe1 O1 1.923(3) . ?
Fe1 N6 2.046(3) . ?
Fe1 N3 2.053(3) . ?
Fe1 N1 2.204(3) . ?
K1 O2 2.523(3) . ?
K1 O3 2.538(3) 1_455 ?
K1 O5 2.548(4) . ?
K1 O4 2.570(4) . ?
O1 C7 1.322(4) . ?
O2 C18 1.238(4) . ?
O3 C29 1.237(4) . ?
O3 K1 2.538(3) 1_655 ?
O4 C35 1.250(6) . ?
O5 C39 1.210(9) . ?
N1 C12 1.452(4) . ?
N1 C1 1.453(4) . ?
N1 C23 1.465(4) . ?
N2 C7 1.276(5) . ?
N2 C2 1.409(5) . ?
N3 C18 1.341(5) . ?
N3 C13 1.406(4) . ?
N4 C35 1.309(8) . ?
N4 C37 1.454(9) . ?
N4 C36 1.491(9) . ?
N5 C39 1.140(10) . ?
N5 C40 1.438(8) . ?
N5 C41 1.670(9) . ?
N6 C29 1.348(4) . ?
N6 C24 1.424(4) . ?
C1 C6 1.397(5) . ?
C1 C2 1.403(5) . ?
C2 C3 1.397(5) . ?
C3 C4 1.387(6) . ?
C3 H3 0.9300 . ?
C4 C5 1.375(7) . ?
C4 H4 0.9300 . ?
C5 C6 1.387(5) . ?
C5 H5 0.9300 . ?
C6 H6 0.9300 . ?
C7 C8 1.532(5) . ?
C8 C11 1.512(6) . ?
C8 C10 1.527(5) . ?
C8 C9 1.532(6) . ?
C9 H9A 0.9600 . ?
C9 H9B 0.9600 . ?
C9 H9C 0.9600 . ?
C10 H10A 0.9600 . ?
C10 H10B 0.9600 . ?
C10 H10C 0.9600 . ?
C11 H11A 0.9600 . ?
C11 H11B 0.9600 . ?
C11 H11C 0.9600 . ?
C12 C17 1.390(5) . ?
C12 C13 1.405(5) . ?
C13 C14 1.418(5) . ?
C14 C15 1.381(6) . ?
C14 H14 0.9300 . ?
C15 C16 1.380(7) . ?
C15 H15 0.9300 . ?
C16 C17 1.390(6) . ?
C16 H16 0.9300 . ?
C17 H17 0.9300 . ?
C18 C19 1.541(5) . ?
C19 C21 1.502(8) . ?
C19 C22 1.511(7) . ?
C19 C20 1.540(6) . ?
C20 H20A 0.9600 . ?
C20 H20B 0.9600 . ?
C20 H20C 0.9600 . ?
C21 H21A 0.9600 . ?
C21 H21B 0.9600 . ?
C21 H21C 0.9600 . ?
C22 H22A 0.9600 . ?
C22 H22B 0.9600 . ?
C22 H22C 0.9600 . ?
C23 C24 1.386(5) . ?
C23 C28 1.393(4) . ?
C24 C25 1.409(5) . ?
C25 C26 1.389(5) . ?
C25 H25 0.9300 . ?
C26 C27 1.379(6) . ?
C26 H26 0.9300 . ?
C27 C28 1.389(6) . ?
C27 H27 0.9300 . ?
C28 H28 0.9300 . ?
C29 C30 1.541(5) . ?
C30 C31 1.511(6) . ?
C30 C32 1.527(6) . ?
C30 C33 1.532(6) . ?
C31 H31A 0.9600 . ?
C31 H31B 0.9600 . ?
C31 H31C 0.9600 . ?
C32 H32A 0.9600 . ?
C32 H32B 0.9600 . ?
C32 H32C 0.9600 . ?
C33 H33A 0.9600 . ?
C33 H33B 0.9600 . ?
C33 H33C 0.9600 . ?
C34 C35 1.476(8) . ?
C34 H34A 0.9600 . ?
C34 H34B 0.9600 . ?
C34 H34C 0.9600 . ?
C36 H36A 0.9600 . ?
C36 H36B 0.9600 . ?
C36 H36C 0.9600 . ?
C37 H37A 0.9600 . ?
C37 H37B 0.9600 . ?
C37 H37C 0.9600 . ?
C38 C39 1.668(13) . ?
C38 H38A 0.9600 . ?
C38 H38B 0.9600 . ?
C38 H38C 0.9600 . ?
C40 H40A 0.9600 . ?
C40 H40B 0.9600 . ?
C40 H40C 0.9600 . ?
C41 H41A 0.9600 . ?
C41 H41B 0.9600 . ?
C41 H41C 0.9600 . ?

loop_
_geom_torsion_atom_site_label_1
_geom_torsion_atom_site_label_2
_geom_torsion_atom_site_label_3
_geom_torsion_atom_site_label_4
_geom_torsion
_geom_torsion_site_symmetry_1
_geom_torsion_site_symmetry_2
_geom_torsion_site_symmetry_3
_geom_torsion_site_symmetry_4
_geom_torsion_publ_flag
N6 Fe1 O1 C7 -121.0(2) . . . . ?
N3 Fe1 O1 C7 50.6(3) . . . . ?
N1 Fe1 O1 C7 -32.5(3) . . . . ?
O3 K1 O2 C18 -2.7(11) 1_455 . . . ?
O5 K1 O2 C18 91.7(10) . . . . ?
O4 K1 O2 C18 -146.0(10) . . . . ?
O2 K1 O4 C35 136.4(18) . . . . ?
O3 K1 O4 C35 -0.2(19) 1_455 . . . ?
O5 K1 O4 C35 -103.3(18) . . . . ?
O2 K1 O5 C39 67.2(14) . . . . ?
O3 K1 O5 C39 172.1(14) 1_455 . . . ?
O4 K1 O5 C39 -63.1(14) . . . . ?
O1 Fe1 N1 C12 77.1(2) . . . . ?
N6 Fe1 N1 C12 -150.0(2) . . . . ?
N3 Fe1 N1 C12 -29.3(2) . . . . ?
O1 Fe1 N1 C1 -46.3(2) . . . . ?
N6 Fe1 N1 C1 86.6(2) . . . . ?
N3 Fe1 N1 C1 -152.7(2) . . . . ?
O1 Fe1 N1 C23 -167.68(18) . . . . ?
N6 Fe1 N1 C23 -34.72(18) . . . . ?
N3 Fe1 N1 C23 85.99(19) . . . . ?
O1 Fe1 N3 C18 112.4(3) . . . . ?
N6 Fe1 N3 C18 -74.5(3) . . . . ?
N1 Fe1 N3 C18 -148.0(3) . . . . ?
O1 Fe1 N3 C13 -71.8(2) . . . . ?
N6 Fe1 N3 C13 101.3(2) . . . . ?
N1 Fe1 N3 C13 27.8(2) . . . . ?
O1 Fe1 N6 C29 -15.7(4) . . . . ?
N3 Fe1 N6 C29 173.4(3) . . . . ?
N1 Fe1 N6 C29 -113.5(4) . . . . ?
O1 Fe1 N6 C24 135.0(2) . . . . ?
N3 Fe1 N6 C24 -36.0(2) . . . . ?
N1 Fe1 N6 C24 37.1(2) . . . . ?
C12 N1 C1 C6 136.0(3) . . . . ?
C23 N1 C1 C6 -1.9(4) . . . . ?
Fe1 N1 C1 C6 -110.6(3) . . . . ?
C12 N1 C1 C2 -49.3(4) . . . . ?
C23 N1 C1 C2 172.8(3) . . . . ?
Fe1 N1 C1 C2 64.2(3) . . . . ?
C6 C1 C2 C3 -3.4(5) . . . . ?
N1 C1 C2 C3 -178.0(3) . . . . ?
C6 C1 C2 N2 -178.7(3) . . . . ?
N1 C1 C2 N2 6.6(5) . . . . ?
C7 N2 C2 C3 112.6(4) . . . . ?
C7 N2 C2 C1 -72.0(5) . . . . ?
C1 C2 C3 C4 3.3(6) . . . . ?
N2 C2 C3 C4 179.1(4) . . . . ?
C2 C3 C4 C5 -1.0(7) . . . . ?
C3 C4 C5 C6 -1.2(7) . . . . ?
C4 C5 C6 C1 1.0(6) . . . . ?
C2 C1 C6 C5 1.3(5) . . . . ?
N1 C1 C6 C5 176.0(3) . . . . ?
C2 N2 C7 O1 2.5(5) . . . . ?
C2 N2 C7 C8 -173.3(3) . . . . ?
Fe1 O1 C7 N2 65.7(4) . . . . ?
Fe1 O1 C7 C8 -118.5(3) . . . . ?
N2 C7 C8 C11 -19.1(5) . . . . ?
O1 C7 C8 C11 164.8(4) . . . . ?
N2 C7 C8 C10 100.5(4) . . . . ?
O1 C7 C8 C10 -75.7(4) . . . . ?
N2 C7 C8 C9 -141.1(4) . . . . ?
O1 C7 C8 C9 42.7(4) . . . . ?
C1 N1 C12 C17 -40.5(4) . . . . ?
C23 N1 C12 C17 99.5(4) . . . . ?
Fe1 N1 C12 C17 -154.3(3) . . . . ?
C1 N1 C12 C13 140.9(3) . . . . ?
C23 N1 C12 C13 -79.1(3) . . . . ?
Fe1 N1 C12 C13 27.2(3) . . . . ?
C17 C12 C13 N3 175.6(3) . . . . ?
N1 C12 C13 N3 -5.8(4) . . . . ?
C17 C12 C13 C14 2.9(5) . . . . ?
N1 C12 C13 C14 -178.5(3) . . . . ?
C18 N3 C13 C12 154.8(3) . . . . ?
Fe1 N3 C13 C12 -21.5(4) . . . . ?
C18 N3 C13 C14 -33.1(5) . . . . ?
Fe1 N3 C13 C14 150.5(3) . . . . ?
C12 C13 C14 C15 -2.6(5) . . . . ?
N3 C13 C14 C15 -174.9(3) . . . . ?
C13 C14 C15 C16 0.9(6) . . . . ?
C14 C15 C16 C17 0.8(6) . . . . ?
C13 C12 C17 C16 -1.4(6) . . . . ?
N1 C12 C17 C16 -179.9(3) . . . . ?
C15 C16 C17 C12 -0.5(6) . . . . ?
K1 O2 C18 N3 74.8(11) . . . . ?
K1 O2 C18 C19 -106.4(10) . . . . ?
C13 N3 C18 O2 -9.8(6) . . . . ?
Fe1 N3 C18 O2 165.7(3) . . . . ?
C13 N3 C18 C19 171.4(3) . . . . ?
Fe1 N3 C18 C19 -13.1(5) . . . . ?
O2 C18 C19 C21 -56.2(5) . . . . ?
N3 C18 C19 C21 122.7(5) . . . . ?
O2 C18 C19 C22 62.5(6) . . . . ?
N3 C18 C19 C22 -118.6(5) . . . . ?
O2 C18 C19 C20 -176.9(4) . . . . ?
N3 C18 C19 C20 2.1(6) . . . . ?
C12 N1 C23 C24 135.6(3) . . . . ?
C1 N1 C23 C24 -84.2(4) . . . . ?
Fe1 N1 C23 C24 26.9(3) . . . . ?
C12 N1 C23 C28 -43.2(4) . . . . ?
C1 N1 C23 C28 97.1(4) . . . . ?
Fe1 N1 C23 C28 -151.8(3) . . . . ?
C28 C23 C24 C25 4.0(5) . . . . ?
N1 C23 C24 C25 -174.8(3) . . . . ?
C28 C23 C24 N6 -178.2(3) . . . . ?
N1 C23 C24 N6 3.0(4) . . . . ?
C29 N6 C24 C23 123.5(4) . . . . ?
Fe1 N6 C24 C23 -34.1(3) . . . . ?
C29 N6 C24 C25 -58.8(4) . . . . ?
Fe1 N6 C24 C25 143.5(3) . . . . ?
C23 C24 C25 C26 -3.0(5) . . . . ?
N6 C24 C25 C26 179.3(3) . . . . ?
C24 C25 C26 C27 -0.6(6) . . . . ?
C25 C26 C27 C28 3.4(7) . . . . ?
C26 C27 C28 C23 -2.4(6) . . . . ?
C24 C23 C28 C27 -1.3(5) . . . . ?
N1 C23 C28 C27 177.4(3) . . . . ?
K1 O3 C29 N6 90.3(5) 1_655 . . . ?
K1 O3 C29 C30 -94.0(4) 1_655 . . . ?
C24 N6 C29 O3 0.4(5) . . . . ?
Fe1 N6 C29 O3 148.7(3) . . . . ?
C24 N6 C29 C30 -175.3(3) . . . . ?
Fe1 N6 C29 C30 -27.0(5) . . . . ?
O3 C29 C30 C31 160.0(4) . . . . ?
N6 C29 C30 C31 -24.1(5) . . . . ?
O3 C29 C30 C32 39.6(5) . . . . ?
N6 C29 C30 C32 -144.4(4) . . . . ?
O3 C29 C30 C33 -78.1(5) . . . . ?
N6 C29 C30 C33 97.8(4) . . . . ?
K1 O4 C35 N4 -28(2) . . . . ?
K1 O4 C35 C34 150.6(16) . . . . ?
C37 N4 C35 O4 178.8(6) . . . . ?
C36 N4 C35 O4 -8.3(8) . . . . ?
C37 N4 C35 C34 0.6(9) . . . . ?
C36 N4 C35 C34 173.5(5) . . . . ?
C40 N5 C39 O5 -169.9(9) . . . . ?
C41 N5 C39 O5 -0.5(13) . . . . ?
C40 N5 C39 C38 11.6(12) . . . . ?
C41 N5 C39 C38 -179.0(5) . . . . ?
K1 O5 C39 N5 161.6(9) . . . . ?
K1 O5 C39 C38 -20.1(17) . . . . ?
